data_7210993
loop_
_publ_author_name
'Hu, Fei-Long'
'Mi, Yan'
'Gu, Yun-Qiong'
'Zhu, Li-Gang'
'Yang, Sheng-Lan'
'Wei, Han'
'Lang, Jian-Ping'

_publ_section_title
;
 Structure diversities of ten entangled coordination polymers assembled
 from reactions of Co(ii) or Ni(ii) salts with 5-(pyridin-4-yl)isophthalic
 acid in the absence or presence of auxiliary N-donor ligands
;
_journal_issue 45
_journal_name_full CrystEngComm
_journal_page_first 9553
_journal_paper_doi 10.1039/c3ce41059e
_journal_volume 15
_journal_year 2013
_chemical_formula_sum 'C26 H0 N0 O0 Pb'
_chemical_formula_weight 519.45
_chemical_name_systematic
; 
 ? 
;
_space_group_IT_number 2
_symmetry_space_group_name_Hall '-P 1'
_symmetry_space_group_name_H-M 'P -1'
_atom_sites_solution_hydrogens geom
_atom_sites_solution_primary direct
_atom_sites_solution_secondary difmap
_audit_creation_method SHELXL-97
_cell_angle_alpha 110.180(10)
_cell_angle_beta 102.095(11)
_cell_angle_gamma 98.619(13)
_cell_formula_units_Z 2
_cell_length_a 8.318(10)
_cell_length_b 10.274(16)
_cell_length_c 10.462(11)
_cell_measurement_temperature 293(2)
_cell_volume 796.2(18)
_computing_structure_refinement 'SHELXL-97 (Sheldrick, 1997)'
_computing_structure_solution 'SHELXS-97 (Sheldrick, 1990)'
_diffrn_ambient_temperature 293(2)
_diffrn_measured_fraction_theta_full 0.983
_diffrn_measured_fraction_theta_max 0.983
_diffrn_radiation_monochromator graphite
_diffrn_radiation_source 'fine-focus sealed tube'
_diffrn_radiation_type MoK\a
_diffrn_radiation_wavelength 0.71073
_diffrn_reflns_av_R_equivalents 0.0312
_diffrn_reflns_av_sigmaI/netI 0.0592
_diffrn_reflns_limit_h_max 9
_diffrn_reflns_limit_h_min -9
_diffrn_reflns_limit_k_max 12
_diffrn_reflns_limit_k_min -11
_diffrn_reflns_limit_l_max 12
_diffrn_reflns_limit_l_min -12
_diffrn_reflns_number 4465
_diffrn_reflns_theta_full 25.01
_diffrn_reflns_theta_max 25.01
_diffrn_reflns_theta_min 2.16
_exptl_absorpt_coefficient_mu 10.601
_exptl_crystal_density_diffrn 2.167
_exptl_crystal_density_method 'not measured'
_exptl_crystal_F_000 476
_refine_diff_density_max 2.161
_refine_diff_density_min -2.344
_refine_diff_density_rms 0.228
_refine_ls_extinction_method none
_refine_ls_goodness_of_fit_ref 1.058
_refine_ls_hydrogen_treatment mixed
_refine_ls_matrix_type full
_refine_ls_number_parameters 226
_refine_ls_number_reflns 2764
_refine_ls_number_restraints 0
_refine_ls_restrained_S_all 1.058
_refine_ls_R_factor_all 0.0479
_refine_ls_R_factor_gt 0.0432
_refine_ls_shift/su_max 0.001
_refine_ls_shift/su_mean 0.000
_refine_ls_structure_factor_coef Fsqd
_refine_ls_weighting_details 'calc w=1/[\s^2^(Fo^2^)+(0.0188P)^2^+16.5407P] where P=(Fo^2^+2Fc^2^)/3'
_refine_ls_weighting_scheme calc
_refine_ls_wR_factor_gt 0.1063
_refine_ls_wR_factor_ref 0.1084
_reflns_number_gt 2528
_reflns_number_total 2764
_reflns_threshold_expression >2sigma(I)
_cod_data_source_file c3ce41059e.txt
_cod_data_source_block 1
_cod_database_code 7210993

loop_
_symmetry_equiv_pos_as_xyz
'x, y, z'
'-x, -y, -z'

loop_
_atom_site_label
_atom_site_type_symbol
_atom_site_fract_x
_atom_site_fract_y
_atom_site_fract_z
_atom_site_U_iso_or_equiv
_atom_site_adp_type
_atom_site_occupancy
_atom_site_symmetry_multiplicity
_atom_site_calc_flag
_atom_site_refinement_flags
Pb1 Pb 1.37978(5) 0.31576(4) 0.56213(4) 0.02648(15) Uani 1 1 d .
N1 N 1.0751(13) 0.1923(11) 0.3684(10) 0.041(3) Uani 1 1 d .
N2 N 1.2016(12) 0.3572(11) 0.7283(10) 0.039(3) Uani 1 1 d .
O1 O 0.3348(11) 0.0645(9) -0.4213(9) 0.045(2) Uani 1 1 d .
O2 O 0.5401(10) 0.2476(8) -0.2611(9) 0.039(2) Uani 1 1 d .
O3 O 0.3285(12) -0.4250(9) -0.4172(9) 0.046(2) Uani 1 1 d .
O4 O 0.5230(12) -0.4453(9) -0.2504(9) 0.047(2) Uani 1 1 d .
C1 C 1.0367(17) 0.3544(17) 0.6997(13) 0.054(4) Uani 1 1 d .
H1 H 0.9731 0.3111 0.6050 0.065 Uiso 1 1 calc R
C2 C 0.9520(16) 0.4107(18) 0.7991(14) 0.059(4) Uani 1 1 d .
H2 H 0.8381 0.4097 0.7698 0.071 Uiso 1 1 calc R
C3 C 1.0385(15) 0.4685(12) 0.9430(11) 0.031(3) Uani 1 1 d .
C4 C 1.2069(14) 0.4598(12) 0.9716(11) 0.028(2) Uani 1 1 d .
H4 H 1.2707 0.4926 1.0658 0.034 Uiso 1 1 calc R
C5 C 1.2838(17) 0.4044(14) 0.8658(13) 0.043(3) Uani 1 1 d .
H5 H 1.3963 0.4001 0.8917 0.052 Uiso 1 1 calc R
C6 C 1.019(2) 0.2697(16) 0.2996(16) 0.072(5) Uani 1 1 d .
H6 H 1.0604 0.3684 0.3420 0.086 Uiso 1 1 calc R
C7 C 0.902(2) 0.2113(15) 0.1678(15) 0.062(5) Uani 1 1 d .
H7 H 0.8647 0.2710 0.1248 0.074 Uiso 1 1 calc R
C8 C 0.8406(14) 0.0649(12) 0.0988(12) 0.030(2) Uani 1 1 d .
C9 C 0.8997(19) -0.0140(15) 0.1708(16) 0.059(4) Uani 1 1 d .
H9 H 0.8606 -0.1130 0.1316 0.071 Uiso 1 1 calc R
C10 C 1.019(2) 0.0537(15) 0.3038(14) 0.055(4) Uani 1 1 d .
H10 H 1.0616 -0.0030 0.3487 0.066 Uiso 1 1 calc R
C11 C 0.7103(14) -0.0011(11) -0.0431(11) 0.026(2) Uani 1 1 d .
C12 C 0.6492(14) 0.0827(12) -0.1130(12) 0.031(3) Uani 1 1 d .
H12 H 0.6935 0.1811 -0.0723 0.038 Uiso 1 1 calc R
C13 C 0.5238(14) 0.0229(12) -0.2420(12) 0.031(3) Uani 1 1 d .
C14 C 0.4543(14) -0.1245(12) -0.3016(11) 0.029(2) Uani 1 1 d .
H14 H 0.3662 -0.1650 -0.3853 0.035 Uiso 1 1 calc R
C15 C 0.5162(14) -0.2104(11) -0.2363(11) 0.027(2) Uani 1 1 d .
C16 C 0.6419(14) -0.1478(12) -0.1068(11) 0.030(2) Uani 1 1 d .
H16 H 0.6808 -0.2057 -0.0620 0.035 Uiso 1 1 calc R
C17 C 0.4610(15) 0.1173(12) -0.3134(12) 0.032(3) Uani 1 1 d .
C18 C 0.4485(16) -0.3722(12) -0.3057(12) 0.033(3) Uani 1 1 d .

loop_
_atom_site_aniso_label
_atom_site_aniso_U_11
_atom_site_aniso_U_22
_atom_site_aniso_U_33
_atom_site_aniso_U_23
_atom_site_aniso_U_13
_atom_site_aniso_U_12
Pb1 0.0301(2) 0.0231(2) 0.0231(2) 0.00815(16) 0.00361(16) 0.00516(16)
N1 0.039(6) 0.042(6) 0.028(5) 0.007(5) -0.003(5) 0.007(5)
N2 0.026(5) 0.034(6) 0.035(5) -0.004(4) -0.006(4) 0.009(4)
O1 0.042(5) 0.034(5) 0.049(5) 0.021(4) -0.009(4) 0.003(4)
O2 0.039(5) 0.022(4) 0.043(5) 0.009(4) -0.007(4) 0.006(3)
O3 0.053(6) 0.028(5) 0.042(5) 0.011(4) -0.009(4) 0.006(4)
O4 0.068(6) 0.025(5) 0.034(5) 0.010(4) -0.006(4) 0.007(4)
C1 0.041(8) 0.084(11) 0.018(6) -0.001(6) 0.005(5) 0.017(7)
C2 0.019(6) 0.099(13) 0.035(7) 0.000(8) 0.006(5) 0.008(7)
C3 0.046(7) 0.026(6) 0.016(5) 0.005(4) 0.010(5) -0.003(5)
C4 0.028(6) 0.039(7) 0.023(5) 0.015(5) 0.008(5) 0.012(5)
C5 0.041(7) 0.044(8) 0.034(7) 0.009(6) -0.003(6) 0.013(6)
C6 0.090(13) 0.034(8) 0.052(9) 0.005(7) -0.032(9) 0.001(8)
C7 0.080(11) 0.035(8) 0.046(8) 0.013(6) -0.027(8) 0.013(7)
C8 0.028(6) 0.029(6) 0.032(6) 0.014(5) 0.006(5) 0.005(5)
C9 0.056(9) 0.036(8) 0.061(9) 0.020(7) -0.026(7) -0.002(6)
C10 0.069(10) 0.041(8) 0.037(7) 0.016(6) -0.015(7) 0.003(7)
C11 0.028(6) 0.026(6) 0.024(5) 0.010(5) 0.007(4) 0.005(4)
C12 0.033(6) 0.024(6) 0.035(6) 0.008(5) 0.007(5) 0.009(5)
C13 0.031(6) 0.022(6) 0.035(6) 0.009(5) 0.005(5) 0.009(5)
C14 0.030(6) 0.026(6) 0.025(5) 0.006(5) 0.000(5) 0.007(5)
C15 0.033(6) 0.022(6) 0.022(5) 0.005(4) 0.007(5) 0.004(5)
C16 0.036(6) 0.029(6) 0.026(6) 0.015(5) 0.006(5) 0.007(5)
C17 0.043(7) 0.026(6) 0.027(6) 0.011(5) 0.006(5) 0.010(5)
C18 0.047(7) 0.019(6) 0.028(6) 0.007(5) 0.008(5) 0.002(5)

loop_
_atom_type_symbol
_atom_type_description
_atom_type_scat_dispersion_real
_atom_type_scat_dispersion_imag
_atom_type_scat_source
C C 0.0033 0.0016 'International Tables Vol C Tables 4.2.6.8 and 6.1.1.4'
H H 0.0000 0.0000 'International Tables Vol C Tables 4.2.6.8 and 6.1.1.4'
N N 0.0061 0.0033 'International Tables Vol C Tables 4.2.6.8 and 6.1.1.4'
O O 0.0106 0.0060 'International Tables Vol C Tables 4.2.6.8 and 6.1.1.4'
Pb Pb -3.3944 10.1111 'International Tables Vol C Tables 4.2.6.8 and 6.1.1.4'

loop_
_geom_angle_atom_site_label_1
_geom_angle_atom_site_label_2
_geom_angle_atom_site_label_3
_geom_angle
_geom_angle_site_symmetry_1
_geom_angle_site_symmetry_3
O2 Pb1 O4 80.1(3) 1_656 1_666
O2 Pb1 N2 81.0(3) 1_656 .
O4 Pb1 N2 75.1(3) 1_666 .
O2 Pb1 O1 52.1(3) 1_656 1_656
O4 Pb1 O1 129.6(3) 1_666 1_656
N2 Pb1 O1 81.9(3) . 1_656
O2 Pb1 N1 132.4(3) 1_656 .
O4 Pb1 N1 136.5(3) 1_666 .
N2 Pb1 N1 82.0(3) . .
O1 Pb1 N1 81.7(3) 1_656 .
O2 Pb1 O3 129.5(3) 1_656 1_666
O4 Pb1 O3 50.3(3) 1_666 1_666
N2 Pb1 O3 78.3(3) . 1_666
O1 Pb1 O3 159.2(3) 1_656 1_666
N1 Pb1 O3 89.3(3) . 1_666
O2 Pb1 C17 26.1(3) 1_656 1_656
O4 Pb1 C17 105.2(3) 1_666 1_656
N2 Pb1 C17 81.2(3) . 1_656
O1 Pb1 C17 26.0(3) 1_656 1_656
N1 Pb1 C17 107.3(3) . 1_656
O3 Pb1 C17 151.5(3) 1_666 1_656
C10 N1 C6 116.9(11) . .
C10 N1 Pb1 122.2(9) . .
C6 N1 Pb1 115.1(9) . .
C5 N2 C1 115.2(11) . .
C5 N2 Pb1 116.1(8) . .
C1 N2 Pb1 128.2(8) . .
C17 O1 Pb1 87.6(7) . 1_454
C17 O2 Pb1 97.0(6) . 1_454
C18 O3 Pb1 87.5(7) . 1_444
C18 O4 Pb1 98.2(7) . 1_444
N2 C1 C2 125.6(11) . .
N2 C1 H1 117.2 . .
C2 C1 H1 117.2 . .
C1 C2 C3 119.6(12) . .
C1 C2 H2 120.2 . .
C3 C2 H2 120.2 . .
C2 C3 C4 114.0(11) . .
C2 C3 C3 124.1(14) . 2_767
C4 C3 C3 121.9(12) . 2_767
C5 C4 C3 123.0(10) . .
C5 C4 H4 118.5 . .
C3 C4 H4 118.5 . .
N2 C5 C4 122.1(12) . .
N2 C5 H5 118.9 . .
C4 C5 H5 118.9 . .
N1 C6 C7 123.1(13) . .
N1 C6 H6 118.5 . .
C7 C6 H6 118.5 . .
C6 C7 C8 120.7(12) . .
C6 C7 H7 119.7 . .
C8 C7 H7 119.7 . .
C9 C8 C7 115.7(11) . .
C9 C8 C11 122.6(11) . .
C7 C8 C11 121.7(10) . .
C8 C9 C10 120.0(13) . .
C8 C9 H9 120.0 . .
C10 C9 H9 120.0 . .
N1 C10 C9 123.6(13) . .
N1 C10 H10 118.2 . .
C9 C10 H10 118.2 . .
C16 C11 C12 117.8(10) . .
C16 C11 C8 120.9(9) . .
C12 C11 C8 121.3(10) . .
C13 C12 C11 121.7(10) . .
C13 C12 H12 119.2 . .
C11 C12 H12 119.2 . .
C12 C13 C14 119.2(10) . .
C12 C13 C17 119.9(10) . .
C14 C13 C17 120.8(10) . .
C15 C14 C13 120.1(10) . .
C15 C14 H14 119.9 . .
C13 C14 H14 119.9 . .
C14 C15 C16 119.5(10) . .
C14 C15 C18 120.3(10) . .
C16 C15 C18 120.3(10) . .
C11 C16 C15 121.7(10) . .
C11 C16 H16 119.2 . .
C15 C16 H16 119.2 . .
O1 C17 O2 123.2(10) . .
O1 C17 C13 119.3(10) . .
O2 C17 C13 117.5(10) . .
O1 C17 Pb1 66.3(6) . 1_454
O2 C17 Pb1 56.9(5) . 1_454
C13 C17 Pb1 173.6(8) . 1_454
O3 C18 O4 123.7(10) . .
O3 C18 C15 118.9(10) . .
O4 C18 C15 117.3(10) . .

loop_
_geom_bond_atom_site_label_1
_geom_bond_atom_site_label_2
_geom_bond_distance
_geom_bond_site_symmetry_2
Pb1 O2 2.414(8) 1_656
Pb1 O4 2.473(9) 1_666
Pb1 N2 2.481(11) .
Pb1 O1 2.623(9) 1_656
Pb1 N1 2.693(10) .
Pb1 O3 2.703(9) 1_666
Pb1 C17 2.860(11) 1_656
N1 C10 1.306(17) .
N1 C6 1.316(18) .
N2 C5 1.334(15) .
N2 C1 1.335(16) .
O1 C17 1.257(14) .
O1 Pb1 2.623(9) 1_454
O2 C17 1.266(14) .
O2 Pb1 2.414(8) 1_454
O3 C18 1.250(14) .
O3 Pb1 2.703(9) 1_444
O4 C18 1.254(14) .
O4 Pb1 2.473(8) 1_444
C1 C2 1.388(18) .
C1 H1 0.9300 .
C2 C3 1.392(16) .
C2 H2 0.9300 .
C3 C4 1.392(16) .
C3 C3 1.47(2) 2_767
C4 C5 1.389(17) .
C4 H4 0.9300 .
C5 H5 0.9300 .
C6 C7 1.378(18) .
C6 H6 0.9300 .
C7 C8 1.383(17) .
C7 H7 0.9300 .
C8 C9 1.361(17) .
C8 C11 1.500(15) .
C9 C10 1.398(18) .
C9 H9 0.9300 .
C10 H10 0.9300 .
C11 C16 1.389(15) .
C11 C12 1.395(15) .
C12 C13 1.390(16) .
C12 H12 0.9300 .
C13 C14 1.397(15) .
C13 C17 1.503(15) .
C14 C15 1.385(15) .
C14 H14 0.9300 .
C15 C16 1.394(15) .
C15 C18 1.524(15) .
C16 H16 0.9300 .
C17 Pb1 2.860(11) 1_454

loop_
_geom_torsion_atom_site_label_1
_geom_torsion_atom_site_label_2
_geom_torsion_atom_site_label_3
_geom_torsion_atom_site_label_4
_geom_torsion
_geom_torsion_site_symmetry_1
_geom_torsion_site_symmetry_4
O2 Pb1 N1 C10 -35.1(13) 1_656 .
O4 Pb1 N1 C10 -163.6(10) 1_666 .
N2 Pb1 N1 C10 -105.1(11) . .
O1 Pb1 N1 C10 -22.2(11) 1_656 .
O3 Pb1 N1 C10 176.6(11) 1_666 .
C17 Pb1 N1 C10 -27.0(12) 1_656 .
O2 Pb1 N1 C6 172.5(11) 1_656 .
O4 Pb1 N1 C6 44.0(13) 1_666 .
N2 Pb1 N1 C6 102.5(12) . .
O1 Pb1 N1 C6 -174.6(12) 1_656 .
O3 Pb1 N1 C6 24.2(12) 1_666 .
C17 Pb1 N1 C6 -179.4(12) 1_656 .
O2 Pb1 N2 C5 34.4(9) 1_656 .
O4 Pb1 N2 C5 -47.6(9) 1_666 .
O1 Pb1 N2 C5 87.1(9) 1_656 .
N1 Pb1 N2 C5 169.8(10) . .
O3 Pb1 N2 C5 -99.3(9) 1_666 .
C17 Pb1 N2 C5 60.8(9) 1_656 .
O2 Pb1 N2 C1 -154.2(12) 1_656 .
O4 Pb1 N2 C1 123.8(12) 1_666 .
O1 Pb1 N2 C1 -101.5(12) 1_656 .
N1 Pb1 N2 C1 -18.8(12) . .
O3 Pb1 N2 C1 72.1(12) 1_666 .
C17 Pb1 N2 C1 -127.8(12) 1_656 .
C5 N2 C1 C2 8(2) . .
Pb1 N2 C1 C2 -163.7(13) . .
N2 C1 C2 C3 -4(3) . .
C1 C2 C3 C4 -1(2) . .
C1 C2 C3 C3 179.6(16) . 2_767
C2 C3 C4 C5 2.8(18) . .
C3 C3 C4 C5 -178.2(13) 2_767 .
C1 N2 C5 C4 -6.1(19) . .
Pb1 N2 C5 C4 166.4(10) . .
C3 C4 C5 N2 1(2) . .
C10 N1 C6 C7 2(3) . .
Pb1 N1 C6 C7 156.3(16) . .
N1 C6 C7 C8 -2(3) . .
C6 C7 C8 C9 1(2) . .
C6 C7 C8 C11 178.5(16) . .
C7 C8 C9 C10 -2(2) . .
C11 C8 C9 C10 -179.0(14) . .
C6 N1 C10 C9 -3(3) . .
Pb1 N1 C10 C9 -155.0(13) . .
C8 C9 C10 N1 3(3) . .
C9 C8 C11 C16 0.9(19) . .
C7 C8 C11 C16 -175.9(13) . .
C9 C8 C11 C12 178.6(13) . .
C7 C8 C11 C12 1.7(19) . .
C16 C11 C12 C13 0.2(17) . .
C8 C11 C12 C13 -177.5(11) . .
C11 C12 C13 C14 1.5(18) . .
C11 C12 C13 C17 179.7(11) . .
C12 C13 C14 C15 -3.3(18) . .
C17 C13 C14 C15 178.5(11) . .
C13 C14 C15 C16 3.5(17) . .
C13 C14 C15 C18 -176.1(11) . .
C12 C11 C16 C15 0.0(17) . .
C8 C11 C16 C15 177.7(11) . .
C14 C15 C16 C11 -1.8(17) . .
C18 C15 C16 C11 177.8(10) . .
Pb1 O1 C17 O2 3.0(12) 1_454 .
Pb1 O1 C17 C13 -176.6(10) 1_454 .
Pb1 O2 C17 O1 -3.2(14) 1_454 .
Pb1 O2 C17 C13 176.3(9) 1_454 .
C12 C13 C17 O1 -172.0(12) . .
C14 C13 C17 O1 6.1(18) . .
C12 C13 C17 O2 8.4(17) . .
C14 C13 C17 O2 -173.5(11) . .
C12 C13 C17 Pb1 37(8) . 1_454
C14 C13 C17 Pb1 -145(7) . 1_454
Pb1 O3 C18 O4 -5.2(13) 1_444 .
Pb1 O3 C18 C15 171.3(10) 1_444 .
Pb1 O4 C18 O3 5.7(14) 1_444 .
Pb1 O4 C18 C15 -170.8(9) 1_444 .
C14 C15 C18 O3 -4.9(18) . .
C16 C15 C18 O3 175.5(12) . .
C14 C15 C18 O4 171.8(11) . .
C16 C15 C18 O4 -7.8(17) . .
